data_4025759
loop_
_publ_author_name
'Maialen Aginagalde'
'Tamara Bello'
'Carme Masdeu'
'Yosu Vara'
'Ana Arrieta'
'Fernando P. Coss\'io'

_publ_section_title
;
 Formation of \g-Oxoacids and 1H-Pyrrol-2(5H)-ones from \a,\b-Unsaturated
 Ketones and Ethyl Nitroacetate
;
_journal_name_full 'Journal of Organic Chemistry'
_journal_page_first 7435
_journal_page_last 7438
_journal_paper_doi 10.1021/jo101388x
_journal_volume 75
_journal_year 2010
_chemical_compound_source 'synthesis as described'
_chemical_formula_moiety 'C17 H16 O4'
_chemical_formula_sum 'C17 H16 O4'
_chemical_formula_weight 284.3
_chemical_name_systematic
;
 ?
;
_space_group_IT_number 14
_symmetry_cell_setting monoclinic
_symmetry_Int_Tables_number 14
_symmetry_space_group_name_Hall '-P 2yn'
_symmetry_space_group_name_H-M 'P 1 21/n 1'
_atom_sites_solution_hydrogens difmap
_atom_sites_solution_primary direct
_atom_sites_solution_secondary difmap
_audit_creation_date 2009-07-14T12:08:21-00:00
_audit_creation_method 'WinGX routine CIF_UPDATE'
_cell_angle_alpha 90
_cell_angle_beta 97.916(2)
_cell_angle_gamma 90
_cell_formula_units_Z 4
_cell_length_a 14.8492(3)
_cell_length_b 5.82470(10)
_cell_length_c 16.4716(3)
_cell_measurement_reflns_used 10397
_cell_measurement_temperature 100(2)
_cell_measurement_theta_max 32.5056
_cell_measurement_theta_min 3.009
_cell_measurement_wavelength 0.71073
_cell_volume 1411.09(5)
_computing_cell_refinement 'CrysAlis Pro (Oxford Diffraction Ltd., 2009)'
_computing_data_collection 'CrysAlis Pro (Oxford Diffraction Ltd., 2009)'
_computing_data_reduction 'CrysAlis Pro (Oxford Diffraction Ltd., 2009)'
_computing_molecular_graphics 'Diamond v.3.1f (Crystal Impact GbR, 2008)'
_computing_publication_material 'WinGX publication routines (Farrugia, 1999)'
_computing_structure_refinement 'SHELXL-97 (Sheldrick, 2008)'
_computing_structure_solution 'SIR2004 (Giacovazzo et al, 2005)'
_diffrn_ambient_temperature 100(2)
_diffrn_detector_area_resol_mean 8.3504
_diffrn_measured_fraction_theta_full 0.999
_diffrn_measured_fraction_theta_max 0.999
_diffrn_measurement_details
;
  1 omega  -68.00   30.00   1.0000   40.0000
omega____ theta____ kappa____ phi______ frames
    -      -30.1479   37.0000   90.0000 98

  2 omega  -10.00   33.00   1.0000   40.0000
omega____ theta____ kappa____ phi______ frames
    -      -30.1479   77.0000  -30.0000 43

  3 omega   -7.00   91.00   1.0000   40.0000
omega____ theta____ kappa____ phi______ frames
    -       30.6166   37.0000 -120.0000 98

  4 omega  -61.00   70.00   1.0000   40.0000
omega____ theta____ kappa____ phi______ frames
    -       30.6166  -77.0000  -90.0000 131

  5 omega   -7.00  123.00   1.0000   40.0000
omega____ theta____ kappa____ phi______ frames
    -       30.6166   77.0000   90.0000 130

  6 omega   12.00   76.00   1.0000   40.0000
omega____ theta____ kappa____ phi______ frames
    -       30.6166  -95.0000  103.0000 64

  7 omega   -9.00   41.00   1.0000   40.0000
omega____ theta____ kappa____ phi______ frames
    -       30.6166   77.0000    0.0000 50

;
_diffrn_measurement_device_type 'Xcalibur, Sapphire2, large Be window'
_diffrn_measurement_method '\w scans'
_diffrn_orient_matrix_UB_11 0.0025731413
_diffrn_orient_matrix_UB_12 -0.0593822647
_diffrn_orient_matrix_UB_13 0.0378015157
_diffrn_orient_matrix_UB_21 0.0282394839
_diffrn_orient_matrix_UB_22 -0.084254996
_diffrn_orient_matrix_UB_23 -0.0146981894
_diffrn_orient_matrix_UB_31 0.0390101358
_diffrn_orient_matrix_UB_32 0.0648563758
_diffrn_orient_matrix_UB_33 0.0155486316
_diffrn_radiation_monochromator graphite
_diffrn_radiation_probe x-ray
_diffrn_radiation_source 'Enhance (Mo) X-ray Source'
_diffrn_radiation_type MoK\a
_diffrn_radiation_wavelength 0.71073
_diffrn_reflns_av_R_equivalents 0.0236
_diffrn_reflns_av_unetI/netI 0.0226
_diffrn_reflns_limit_h_max 21
_diffrn_reflns_limit_h_min -21
_diffrn_reflns_limit_k_max 8
_diffrn_reflns_limit_k_min -8
_diffrn_reflns_limit_l_max 23
_diffrn_reflns_limit_l_min -22
_diffrn_reflns_number 18113
_diffrn_reflns_theta_full 30.49
_diffrn_reflns_theta_max 30.49
_diffrn_reflns_theta_min 3.47
_diffrn_standards_decay_% 0
_diffrn_standards_interval_count 50
_diffrn_standards_number 1
_exptl_absorpt_coefficient_mu 0.095
_exptl_absorpt_correction_T_max 1
_exptl_absorpt_correction_T_min 0.91
_exptl_absorpt_correction_type multi-scan
_exptl_absorpt_process_details
;
        CrysAlisPro, Oxford Diffraction Ltd.,
        Version 1.171.33.41 (release 06-05-2009 CrysAlis171 .NET)
        (compiled May  6 2009,17:20:42)
        Empirical absorption correction using spherical harmonics,
 implemented in SCALE3 ABSPACK scaling algorithm.
;
_exptl_crystal_colour colourless
_exptl_crystal_density_diffrn 1.338
_exptl_crystal_density_method 'not measured'
_exptl_crystal_description prism
_exptl_crystal_F_000 600
_exptl_crystal_size_max 0.638
_exptl_crystal_size_mid 0.4772
_exptl_crystal_size_min 0.3191
_refine_diff_density_max 0.597
_refine_diff_density_min -0.293
_refine_diff_density_rms 0.088
_refine_ls_extinction_method none
_refine_ls_goodness_of_fit_ref 1.045
_refine_ls_hydrogen_treatment mixed
_refine_ls_matrix_type full
_refine_ls_number_parameters 194
_refine_ls_number_reflns 4302
_refine_ls_number_restraints 1
_refine_ls_restrained_S_all 1.045
_refine_ls_R_factor_all 0.0545
_refine_ls_R_factor_gt 0.0462
_refine_ls_shift/su_max 0
_refine_ls_shift/su_mean 0
_refine_ls_structure_factor_coef Fsqd
_refine_ls_weighting_details 'calc w=1/[\s^2^(Fo^2^)+(0.0877P)^2^] where P=(Fo^2^+2Fc^2^)/3'
_refine_ls_weighting_scheme calc
_refine_ls_wR_factor_gt 0.1186
_refine_ls_wR_factor_ref 0.1217
_reflns_number_gt 3511
_reflns_number_total 4302
_reflns_threshold_expression >2\s(I)
_cod_data_source_file jo101388x_si_001.cif
_cod_data_source_block myc12
_cod_database_code 4025759

loop_
_symmetry_equiv_pos_as_xyz
'x, y, z'
'-x+1/2, y+1/2, -z+1/2'
'-x, -y, -z'
'x-1/2, -y-1/2, z-1/2'

loop_
_atom_site_label
_atom_site_type_symbol
_atom_site_fract_x
_atom_site_fract_y
_atom_site_fract_z
_atom_site_U_iso_or_equiv
_atom_site_adp_type
_atom_site_occupancy
_atom_site_symmetry_multiplicity
_atom_site_calc_flag
_atom_site_refinement_flags
_atom_site_disorder_assembly
_atom_site_disorder_group
C1 C 0.44816(6) 0.50627(17) 0.23250(6) 0.01474(19) Uani 1 1 d . . .
C2 C 0.52432(6) 0.33402(17) 0.25605(5) 0.01313(18) Uani 1 1 d . . .
H2A H 0.5539 0.2965 0.2074 0.016 Uiso 1 1 calc R . .
H2B H 0.4989 0.1906 0.2758 0.016 Uiso 1 1 calc R . .
C3 C 0.59461(6) 0.43391(16) 0.32339(5) 0.01156(17) Uani 1 1 d . . .
H3 H 0.6139 0.5875 0.3048 0.014 Uiso 1 1 calc R . .
C4 C 0.55131(6) 0.46747(16) 0.40073(5) 0.01162(18) Uani 1 1 d . . .
C5 C 0.36047(6) 0.42695(17) 0.18556(6) 0.01391(19) Uani 1 1 d . . .
C6 C 0.35088(7) 0.21558(18) 0.14570(6) 0.0181(2) Uani 1 1 d . . .
H6 H 0.4012 0.1137 0.1485 0.022 Uiso 1 1 calc R . .
C7 C 0.26762(7) 0.15386(19) 0.10180(6) 0.0219(2) Uani 1 1 d . . .
H7 H 0.2614 0.0113 0.0735 0.026 Uiso 1 1 calc R . .
C8 C 0.19368(7) 0.3004(2) 0.09930(6) 0.0211(2) Uani 1 1 d . . .
H8 H 0.1368 0.257 0.0696 0.025 Uiso 1 1 calc R . .
C9 C 0.20210(7) 0.50984(19) 0.13974(6) 0.0194(2) Uani 1 1 d . . .
H9 H 0.151 0.6087 0.1383 0.023 Uiso 1 1 calc R . .
C10 C 0.28565(6) 0.57448(17) 0.18233(6) 0.01609(19) Uani 1 1 d . . .
H10 H 0.292 0.719 0.2093 0.019 Uiso 1 1 calc R . .
C11 C 0.67906(6) 0.28699(16) 0.34510(5) 0.01178(18) Uani 1 1 d . . .
C12 C 0.67486(6) 0.07909(17) 0.38587(6) 0.01476(19) Uani 1 1 d . . .
H12 H 0.6174 0.0213 0.3953 0.018 Uiso 1 1 calc R . .
C13 C 0.75289(6) -0.04630(17) 0.41320(6) 0.01509(19) Uani 1 1 d . . .
H13 H 0.7488 -0.1875 0.4413 0.018 Uiso 1 1 calc R . .
C14 C 0.83685(6) 0.03738(17) 0.39894(5) 0.01360(19) Uani 1 1 d . . .
C15 C 0.84207(6) 0.23892(17) 0.35430(6) 0.01442(19) Uani 1 1 d . . .
H15 H 0.8992 0.291 0.3417 0.017 Uiso 1 1 calc R . .
C16 C 0.76367(6) 0.36375(16) 0.32822(5) 0.01311(18) Uani 1 1 d . . .
H16 H 0.7676 0.5026 0.2986 0.016 Uiso 1 1 calc R . .
C17 C 0.91732(7) -0.24418(19) 0.48604(7) 0.0215(2) Uani 1 1 d . . .
H17A H 0.8821 -0.3755 0.4618 0.032 Uiso 1 1 calc R . .
H17B H 0.8895 -0.1851 0.5324 0.032 Uiso 1 1 calc R . .
H17C H 0.9798 -0.2929 0.5052 0.032 Uiso 1 1 calc R . .
O1 O 0.45878(5) 0.70723(13) 0.25182(5) 0.02439(18) Uani 1 1 d . . .
O2 O 0.59397(5) 0.61529(12) 0.45267(4) 0.01608(16) Uani 1 1 d D . .
O3 O 0.48408(5) 0.36048(13) 0.41433(4) 0.01812(17) Uani 1 1 d . . .
O4 O 0.91812(5) -0.06800(13) 0.42587(4) 0.01907(17) Uani 1 1 d . . .
H2 H 0.5653(9) 0.626(3) 0.4947(8) 0.029 Uiso 1 1 d D . .

loop_
_atom_site_aniso_label
_atom_site_aniso_U_11
_atom_site_aniso_U_22
_atom_site_aniso_U_33
_atom_site_aniso_U_23
_atom_site_aniso_U_13
_atom_site_aniso_U_12
C1 0.0130(4) 0.0156(4) 0.0160(4) 0.0015(3) 0.0033(3) 0.0013(3)
C2 0.0121(4) 0.0137(4) 0.0139(4) -0.0004(3) 0.0028(3) 0.0011(3)
C3 0.0102(4) 0.0116(4) 0.0135(4) 0.0010(3) 0.0041(3) 0.0000(3)
C4 0.0101(4) 0.0108(4) 0.0142(4) 0.0006(3) 0.0025(3) 0.0016(3)
C5 0.0135(4) 0.0149(4) 0.0135(4) 0.0022(3) 0.0022(3) 0.0002(3)
C6 0.0175(4) 0.0165(5) 0.0199(5) -0.0013(4) 0.0010(4) 0.0028(4)
C7 0.0236(5) 0.0186(5) 0.0219(5) -0.0038(4) -0.0025(4) -0.0005(4)
C8 0.0172(4) 0.0251(6) 0.0194(5) 0.0016(4) -0.0031(4) -0.0023(4)
C9 0.0151(4) 0.0233(5) 0.0192(4) 0.0027(4) 0.0006(3) 0.0036(4)
C10 0.0157(4) 0.0161(5) 0.0164(4) 0.0012(4) 0.0021(3) 0.0019(3)
C11 0.0105(4) 0.0130(4) 0.0123(4) -0.0015(3) 0.0033(3) 0.0002(3)
C12 0.0117(4) 0.0141(5) 0.0192(4) 0.0010(3) 0.0050(3) -0.0009(3)
C13 0.0152(4) 0.0127(4) 0.0179(4) 0.0020(3) 0.0041(3) 0.0014(3)
C14 0.0112(4) 0.0158(5) 0.0138(4) -0.0031(3) 0.0017(3) 0.0027(3)
C15 0.0105(4) 0.0173(5) 0.0162(4) -0.0020(3) 0.0045(3) -0.0015(3)
C16 0.0131(4) 0.0134(4) 0.0136(4) -0.0001(3) 0.0044(3) -0.0015(3)
C17 0.0216(5) 0.0178(5) 0.0230(5) 0.0005(4) -0.0041(4) 0.0034(4)
O1 0.0179(3) 0.0150(4) 0.0386(4) -0.0030(3) -0.0022(3) 0.0011(3)
O2 0.0160(3) 0.0172(4) 0.0163(3) -0.0040(3) 0.0070(3) -0.0062(3)
O3 0.0155(3) 0.0219(4) 0.0187(3) -0.0053(3) 0.0083(3) -0.0075(3)
O4 0.0125(3) 0.0240(4) 0.0204(3) 0.0023(3) 0.0015(3) 0.0059(3)

loop_
_atom_type_symbol
_atom_type_description
_atom_type_scat_dispersion_real
_atom_type_scat_dispersion_imag
_atom_type_scat_source
C C 0.0033 0.0016 'International Tables Vol C Tables 4.2.6.8 and 6.1.1.4'
H H 0 0 'International Tables Vol C Tables 4.2.6.8 and 6.1.1.4'
O O 0.0106 0.006 'International Tables Vol C Tables 4.2.6.8 and 6.1.1.4'

loop_
_geom_angle_atom_site_label_1
_geom_angle_atom_site_label_2
_geom_angle_atom_site_label_3
_geom_angle
_geom_angle_site_symmetry_1
_geom_angle_site_symmetry_3
_geom_angle_publ_flag
O1 C1 C5 120.34(8) . . ?
O1 C1 C2 120.15(8) . . ?
C5 C1 C2 119.51(8) . . ?
C1 C2 C3 110.06(8) . . ?
C1 C2 H2A 109.6 . . ?
C3 C2 H2A 109.6 . . ?
C1 C2 H2B 109.6 . . ?
C3 C2 H2B 109.6 . . ?
H2A C2 H2B 108.2 . . ?
C4 C3 C11 107.85(7) . . ?
C4 C3 C2 109.41(7) . . ?
C11 C3 C2 114.52(8) . . ?
C4 C3 H3 108.3 . . ?
C11 C3 H3 108.3 . . ?
C2 C3 H3 108.3 . . ?
O3 C4 O2 123.16(8) . . ?
O3 C4 C3 122.63(8) . . ?
O2 C4 C3 114.17(8) . . ?
C6 C5 C10 119.70(9) . . ?
C6 C5 C1 122.87(8) . . ?
C10 C5 C1 117.44(9) . . ?
C7 C6 C5 119.95(9) . . ?
C7 C6 H6 120 . . ?
C5 C6 H6 120 . . ?
C8 C7 C6 119.99(10) . . ?
C8 C7 H7 120 . . ?
C6 C7 H7 120 . . ?
C7 C8 C9 120.55(9) . . ?
C7 C8 H8 119.7 . . ?
C9 C8 H8 119.7 . . ?
C8 C9 C10 119.70(9) . . ?
C8 C9 H9 120.2 . . ?
C10 C9 H9 120.2 . . ?
C9 C10 C5 120.09(9) . . ?
C9 C10 H10 120 . . ?
C5 C10 H10 120 . . ?
C12 C11 C16 118.44(8) . . ?
C12 C11 C3 120.91(8) . . ?
C16 C11 C3 120.57(8) . . ?
C11 C12 C13 121.52(8) . . ?
C11 C12 H12 119.2 . . ?
C13 C12 H12 119.2 . . ?
C14 C13 C12 119.23(9) . . ?
C14 C13 H13 120.4 . . ?
C12 C13 H13 120.4 . . ?
O4 C14 C13 123.96(9) . . ?
O4 C14 C15 115.93(8) . . ?
C13 C14 C15 120.11(8) . . ?
C16 C15 C14 119.94(8) . . ?
C16 C15 H15 120 . . ?
C14 C15 H15 120 . . ?
C15 C16 C11 120.61(9) . . ?
C15 C16 H16 119.7 . . ?
C11 C16 H16 119.7 . . ?
O4 C17 H17A 109.5 . . ?
O4 C17 H17B 109.5 . . ?
H17A C17 H17B 109.5 . . ?
O4 C17 H17C 109.5 . . ?
H17A C17 H17C 109.5 . . ?
H17B C17 H17C 109.5 . . ?
C4 O2 H2 108.8(10) . . ?
C14 O4 C17 117.06(8) . . ?

loop_
_geom_bond_atom_site_label_1
_geom_bond_atom_site_label_2
_geom_bond_distance
_geom_bond_site_symmetry_2
_geom_bond_publ_flag
C1 O1 1.2176(12) . ?
C1 C5 1.4931(13) . ?
C1 C2 1.5217(13) . ?
C2 C3 1.5294(12) . ?
C2 H2A 0.99 . ?
C2 H2B 0.99 . ?
C3 C4 1.5165(12) . ?
C3 C11 1.5196(12) . ?
C3 H3 1 . ?
C4 O3 1.2234(11) . ?
C4 O2 1.3135(11) . ?
C5 C6 1.3934(14) . ?
C5 C10 1.3997(13) . ?
C6 C7 1.3909(14) . ?
C6 H6 0.95 . ?
C7 C8 1.3867(15) . ?
C7 H7 0.95 . ?
C8 C9 1.3875(15) . ?
C8 H8 0.95 . ?
C9 C10 1.3905(13) . ?
C9 H9 0.95 . ?
C10 H10 0.95 . ?
C11 C12 1.3903(13) . ?
C11 C16 1.3971(12) . ?
C12 C13 1.3910(13) . ?
C12 H12 0.95 . ?
C13 C14 1.3885(13) . ?
C13 H13 0.95 . ?
C14 O4 1.3721(11) . ?
C14 C15 1.3929(13) . ?
C15 C16 1.3895(13) . ?
C15 H15 0.95 . ?
C16 H16 0.95 . ?
C17 O4 1.4278(13) . ?
C17 H17A 0.98 . ?
C17 H17B 0.98 . ?
C17 H17C 0.98 . ?
O2 H2 0.863(12) . ?

loop_
_geom_hbond_atom_site_label_D
_geom_hbond_atom_site_label_H
_geom_hbond_atom_site_label_A
_geom_hbond_distance_DH
_geom_hbond_distance_HA
_geom_hbond_distance_DA
_geom_hbond_angle_DHA
_geom_hbond_site_symmetry_A
_geom_hbond_publ_flag
O2 H2 O3 0.864(13) 1.758(13) 2.6195(10) 174.9(15) 3_666 yes
C2 H2A O4 0.9900 2.4200 3.2773(11) 144.00 2_655 yes
C9 H9 O3 0.9500 2.5400 3.4539(13) 162.00 2_555 yes
C12 H12 O2 0.9500 2.5900 3.2118(12) 124.00 1_545 yes
C13 H13 O2 0.9500 2.6000 3.2093(12) 122.00 1_545 yes

loop_
_geom_torsion_atom_site_label_1
_geom_torsion_atom_site_label_2
_geom_torsion_atom_site_label_3
_geom_torsion_atom_site_label_4
_geom_torsion
_geom_torsion_site_symmetry_1
_geom_torsion_site_symmetry_2
_geom_torsion_site_symmetry_3
_geom_torsion_site_symmetry_4
_geom_torsion_publ_flag
O1 C1 C2 C3 16.57(12) . . . . ?
C5 C1 C2 C3 -163.44(8) . . . . ?
C1 C2 C3 C4 65.24(9) . . . . ?
C1 C2 C3 C11 -173.56(7) . . . . ?
C11 C3 C4 O3 -102.43(10) . . . . ?
C2 C3 C4 O3 22.72(12) . . . . ?
C11 C3 C4 O2 75.46(10) . . . . ?
C2 C3 C4 O2 -159.39(8) . . . . ?
O1 C1 C5 C6 164.84(10) . . . . ?
C2 C1 C5 C6 -15.15(14) . . . . ?
O1 C1 C5 C10 -15.12(14) . . . . ?
C2 C1 C5 C10 164.89(8) . . . . ?
C10 C5 C6 C7 1.10(15) . . . . ?
C1 C5 C6 C7 -178.86(9) . . . . ?
C5 C6 C7 C8 -1.49(16) . . . . ?
C6 C7 C8 C9 0.56(16) . . . . ?
C7 C8 C9 C10 0.75(16) . . . . ?
C8 C9 C10 C5 -1.14(15) . . . . ?
C6 C5 C10 C9 0.21(15) . . . . ?
C1 C5 C10 C9 -179.82(9) . . . . ?
C4 C3 C11 C12 51.95(11) . . . . ?
C2 C3 C11 C12 -70.10(11) . . . . ?
C4 C3 C11 C16 -124.72(9) . . . . ?
C2 C3 C11 C16 113.23(9) . . . . ?
C16 C11 C12 C13 3.10(14) . . . . ?
C3 C11 C12 C13 -173.64(9) . . . . ?
C11 C12 C13 C14 -0.43(14) . . . . ?
C12 C13 C14 O4 177.47(8) . . . . ?
C12 C13 C14 C15 -3.08(14) . . . . ?
O4 C14 C15 C16 -176.65(8) . . . . ?
C13 C14 C15 C16 3.86(14) . . . . ?
C14 C15 C16 C11 -1.13(14) . . . . ?
C12 C11 C16 C15 -2.30(13) . . . . ?
C3 C11 C16 C15 174.45(8) . . . . ?
C13 C14 O4 C17 -13.79(13) . . . . ?
C15 C14 O4 C17 166.74(8) . . . . ?
